data_7034686
loop_
_publ_author_name
'Nazarenko, Iuliia'
'Pop, Flavia'
'Sun, Qinchao'
'Hauser, Andreas'
'Lloret, Francesc'
'Julve, Miguel'
'El-Ghayoury, Abdelkrim'
'Avarvari, Narcis'

_publ_section_title
;
 Structural, photophysical and magnetic properties of transition metal
 complexes based on the dipicolylamino-chloro-1,2,4,5-tetrazine ligand.
;
_journal_issue 19
_journal_name_full 'Dalton transactions (Cambridge, England : 2003)'
_journal_page_first 8855
_journal_page_last 8866
_journal_paper_doi 10.1039/c5dt00550g
_journal_volume 44
_journal_year 2015
_chemical_formula_moiety 'C14 H12 Cl3 N7 Zn'
_chemical_formula_sum 'C14 H12 Cl3 N7 Zn'
_chemical_formula_weight 450.03
_chemical_name_systematic
;
 ?
;
_space_group_IT_number 12
_symmetry_cell_setting monoclinic
_symmetry_space_group_name_Hall '-C 2y'
_symmetry_space_group_name_H-M 'C 1 2/m 1'
_atom_sites_solution_hydrogens geom
_atom_sites_solution_primary direct
_atom_sites_solution_secondary difmap
_audit_creation_method SHELXL-97
_audit_update_record
;
2015-01-22 deposited with the CCDC.
2015-04-02 downloaded from the CCDC.
;
_cell_angle_alpha 90.00
_cell_angle_beta 97.601(14)
_cell_angle_gamma 90.00
_cell_formula_units_Z 4
_cell_length_a 15.7272(11)
_cell_length_b 15.956(6)
_cell_length_c 7.2702(18)
_cell_measurement_temperature 293(2)
_cell_volume 1808.4(8)
_computing_cell_refinement 'Dirax/lsq (Duisenberg & Schreurs, 1989-2000)'
_computing_data_collection 'Collect (Nonius BV, 1997-2000)'
_computing_data_reduction 'EvalCCD (Duisenberg & Schreurs 1990-2000)'
_computing_molecular_graphics 'DIAMOND 3.1 (Crystal Impact GbR 2005)'
_computing_publication_material 'WinGX publication routines (Farrugia, 1999)'
_computing_structure_refinement 'SHELXL-97 (Sheldrick, 1997)'
_computing_structure_solution 'Direct methods (Sir92,Altomare et al.,1993)'
_diffrn_ambient_temperature 293(2)
_diffrn_detector_area_resol_mean 9
_diffrn_measured_fraction_theta_full 0.992
_diffrn_measured_fraction_theta_max 0.992
_diffrn_measurement_device_type KappaCCD
_diffrn_measurement_method CCD
_diffrn_radiation_monochromator 'horizontally mounted graphite crystal'
_diffrn_radiation_source 'fine-focus sealed tube'
_diffrn_radiation_type MoK\a
_diffrn_radiation_wavelength 0.71073
_diffrn_reflns_av_R_equivalents 0.0407
_diffrn_reflns_av_sigmaI/netI 0.0344
_diffrn_reflns_limit_h_max 21
_diffrn_reflns_limit_h_min -22
_diffrn_reflns_limit_k_max 22
_diffrn_reflns_limit_k_min -22
_diffrn_reflns_limit_l_max 7
_diffrn_reflns_limit_l_min -10
_diffrn_reflns_number 19306
_diffrn_reflns_theta_full 30.03
_diffrn_reflns_theta_max 30.03
_diffrn_reflns_theta_min 3.51
_exptl_absorpt_coefficient_mu 1.814
_exptl_absorpt_correction_T_max 0.913
_exptl_absorpt_correction_T_min 0.897
_exptl_absorpt_correction_type multi-scan
_exptl_absorpt_process_details
;
 '(SADABS (Sheldrick, Bruker, 2008))'
;
_exptl_crystal_colour red
_exptl_crystal_density_diffrn 1.653
_exptl_crystal_density_method 'not measured'
_exptl_crystal_description prism
_exptl_crystal_F_000 904
_exptl_crystal_size_max 0.3
_exptl_crystal_size_mid 0.15
_exptl_crystal_size_min 0.15
_refine_diff_density_max 0.460
_refine_diff_density_min -0.338
_refine_diff_density_rms 0.074
_refine_ls_extinction_method none
_refine_ls_goodness_of_fit_ref 1.176
_refine_ls_hydrogen_treatment mixed
_refine_ls_matrix_type full
_refine_ls_number_parameters 124
_refine_ls_number_reflns 2715
_refine_ls_number_restraints 0
_refine_ls_restrained_S_all 1.176
_refine_ls_R_factor_all 0.0703
_refine_ls_R_factor_gt 0.0400
_refine_ls_shift/su_max 0.000
_refine_ls_shift/su_mean 0.000
_refine_ls_structure_factor_coef Fsqd
_refine_ls_weighting_details 'calc w=1/[\s^2^(Fo^2^)+(0.0190P)^2^+3.2320P] where P=(Fo^2^+2Fc^2^)/3'
_refine_ls_weighting_scheme calc
_refine_ls_wR_factor_gt 0.0754
_refine_ls_wR_factor_ref 0.0834
_reflns_number_gt 1984
_reflns_number_total 2715
_reflns_threshold_expression >2sigma(I)
_cod_data_source_file c5dt00550g2.cif
_cod_data_source_block 2a
_cod_depositor_comments 'Adding full bibliography for 7034685--7034689.cif.'
_cod_original_cell_volume 1808.3(8)
_cod_original_sg_symbol_H-M 'C 2/m'
_cod_database_code 7034686

loop_
_symmetry_equiv_pos_as_xyz
'x, y, z'
'-x, y, -z'
'x+1/2, y+1/2, z'
'-x+1/2, y+1/2, -z'
'-x, -y, -z'
'x, -y, z'
'-x+1/2, -y+1/2, -z'
'x+1/2, -y+1/2, z'

loop_
_atom_site_label
_atom_site_type_symbol
_atom_site_fract_x
_atom_site_fract_y
_atom_site_fract_z
_atom_site_U_iso_or_equiv
_atom_site_adp_type
_atom_site_occupancy
_atom_site_symmetry_multiplicity
_atom_site_calc_flag
_atom_site_refinement_flags
Zn1 Zn 0.36253(3) 0.0000 0.48245(6) 0.03188(12) Uani 1 2 d S
Cl1 Cl 0.23307(6) 0.0000 0.60119(13) 0.0432(2) Uani 1 2 d S
Cl2 Cl 0.46917(6) 0.0000 0.72807(12) 0.0448(2) Uani 1 2 d S
Cl3 Cl -0.04014(6) 0.0000 0.26986(15) 0.0507(3) Uani 1 2 d S
N1 N 0.30026(17) 0.0000 0.1185(4) 0.0282(6) Uani 1 2 d S
N2 N 0.36360(13) 0.12114(13) 0.3850(3) 0.0342(5) Uani 1 1 d .
N3 N 0.17548(13) 0.07490(13) 0.1426(3) 0.0364(5) Uani 1 1 d .
N4 N 0.09571(13) 0.07456(14) 0.1817(3) 0.0394(5) Uani 1 1 d .
C1 C 0.33700(16) 0.07882(16) 0.0596(3) 0.0344(5) Uani 1 1 d .
H1A H 0.2996 0.1009 -0.0460 0.041 Uiso 1 1 calc R
H1B H 0.3920 0.0668 0.0189 0.041 Uiso 1 1 calc R
C2 C 0.34947(15) 0.14481(16) 0.2073(4) 0.0341(5) Uani 1 1 d .
C3 C 0.3492(2) 0.22886(19) 0.1574(5) 0.0583(9) Uani 1 1 d .
H3 H 0.3404 0.2443 0.0330 0.070 Uiso 1 1 calc R
C4 C 0.3621(3) 0.2887(2) 0.2930(7) 0.0789(12) Uani 1 1 d .
H4 H 0.3612 0.3452 0.2614 0.095 Uiso 1 1 calc R
C5 C 0.3764(3) 0.2650(2) 0.4754(6) 0.0761(11) Uani 1 1 d .
H5 H 0.3856 0.3049 0.5692 0.091 Uiso 1 1 calc R
C6 C 0.3768(2) 0.1810(2) 0.5167(5) 0.0552(8) Uani 1 1 d .
H6 H 0.3865 0.1647 0.6405 0.066 Uiso 1 1 calc R
C7 C 0.2149(2) 0.0000 0.1363(4) 0.0293(7) Uani 1 2 d S
C8 C 0.0617(2) 0.0000 0.2096(5) 0.0364(8) Uani 1 2 d S

loop_
_atom_site_aniso_label
_atom_site_aniso_U_11
_atom_site_aniso_U_22
_atom_site_aniso_U_33
_atom_site_aniso_U_23
_atom_site_aniso_U_13
_atom_site_aniso_U_12
Zn1 0.0343(2) 0.0336(2) 0.0272(2) 0.000 0.00196(15) 0.000
Cl1 0.0336(4) 0.0547(6) 0.0427(5) 0.000 0.0109(4) 0.000
Cl2 0.0324(4) 0.0743(7) 0.0271(4) 0.000 0.0021(3) 0.000
Cl3 0.0328(5) 0.0709(7) 0.0491(6) 0.000 0.0081(4) 0.000
N1 0.0274(14) 0.0274(14) 0.0297(14) 0.000 0.0035(11) 0.000
N2 0.0349(11) 0.0299(11) 0.0380(12) -0.0061(9) 0.0056(9) -0.0028(9)
N3 0.0305(10) 0.0327(11) 0.0445(12) 0.0001(9) -0.0009(9) 0.0013(9)
N4 0.0320(11) 0.0390(13) 0.0457(13) -0.0033(10) -0.0012(9) 0.0039(9)
C1 0.0351(13) 0.0363(14) 0.0318(12) 0.0070(11) 0.0047(10) -0.0027(11)
C2 0.0282(12) 0.0318(13) 0.0415(14) 0.0046(11) 0.0022(10) -0.0013(10)
C3 0.063(2) 0.0353(16) 0.073(2) 0.0142(15) -0.0039(17) -0.0064(14)
C4 0.090(3) 0.0307(17) 0.110(3) 0.001(2) -0.007(2) -0.0072(17)
C5 0.092(3) 0.0378(18) 0.095(3) -0.0280(19) 0.000(2) -0.0039(18)
C6 0.070(2) 0.0445(17) 0.0507(18) -0.0183(14) 0.0076(16) -0.0036(15)
C7 0.0303(17) 0.0292(17) 0.0266(17) 0.000 -0.0022(13) 0.000
C8 0.0276(17) 0.049(2) 0.0308(18) 0.000 -0.0017(14) 0.000

loop_
_atom_type_symbol
_atom_type_description
_atom_type_scat_dispersion_real
_atom_type_scat_dispersion_imag
_atom_type_scat_source
C C 0.0033 0.0016 'International Tables Vol C Tables 4.2.6.8 and 6.1.1.4'
H H 0.0000 0.0000 'International Tables Vol C Tables 4.2.6.8 and 6.1.1.4'
Cl Cl 0.1484 0.1585 'International Tables Vol C Tables 4.2.6.8 and 6.1.1.4'
N N 0.0061 0.0033 'International Tables Vol C Tables 4.2.6.8 and 6.1.1.4'
Zn Zn 0.2839 1.4301 'International Tables Vol C Tables 4.2.6.8 and 6.1.1.4'

loop_
_geom_angle_atom_site_label_1
_geom_angle_atom_site_label_2
_geom_angle_atom_site_label_3
_geom_angle
_geom_angle_site_symmetry_1
_geom_angle_site_symmetry_3
N2 Zn1 N2 139.61(12) 6 .
N2 Zn1 Cl2 103.33(6) 6 .
N2 Zn1 Cl2 103.33(6) . .
N2 Zn1 Cl1 100.14(6) 6 .
N2 Zn1 Cl1 100.14(6) . .
Cl2 Zn1 Cl1 107.45(4) . .
C7 N1 C1 117.16(15) . .
C7 N1 C1 117.16(15) . 6
C1 N1 C1 117.5(3) . 6
C2 N2 C6 118.5(2) . .
C2 N2 Zn1 126.16(17) . .
C6 N2 Zn1 115.3(2) . .
N4 N3 C7 117.2(2) . .
N3 N4 C8 116.6(2) . .
N1 C1 C2 114.3(2) . .
N1 C1 H1A 108.7 . .
C2 C1 H1A 108.7 . .
N1 C1 H1B 108.7 . .
C2 C1 H1B 108.7 . .
H1A C1 H1B 107.6 . .
N2 C2 C3 121.3(3) . .
N2 C2 C1 118.9(2) . .
C3 C2 C1 119.7(3) . .
C4 C3 C2 119.4(3) . .
C4 C3 H3 120.3 . .
C2 C3 H3 120.3 . .
C3 C4 C5 119.6(3) . .
C3 C4 H4 120.2 . .
C5 C4 H4 120.2 . .
C4 C5 C6 118.5(3) . .
C4 C5 H5 120.7 . .
C6 C5 H5 120.7 . .
N2 C6 C5 122.7(3) . .
N2 C6 H6 118.7 . .
C5 C6 H6 118.7 . .
N3 C7 N3 124.6(3) 6 .
N3 C7 N1 117.69(15) 6 .
N3 C7 N1 117.69(15) . .
N4 C8 N4 126.8(3) . 6
N4 C8 Cl3 116.51(17) . .
N4 C8 Cl3 116.51(17) 6 .

loop_
_geom_bond_atom_site_label_1
_geom_bond_atom_site_label_2
_geom_bond_distance
_geom_bond_site_symmetry_2
Zn1 N2 2.060(2) 6
Zn1 N2 2.060(2) .
Zn1 Cl2 2.2824(11) .
Zn1 Cl1 2.3143(10) .
Cl3 C8 1.716(4) .
N1 C7 1.366(4) .
N1 C1 1.471(3) .
N1 C1 1.471(3) 6
N2 C2 1.336(3) .
N2 C6 1.349(3) .
N3 N4 1.323(3) .
N3 C7 1.350(3) .
N4 C8 1.331(3) .
C1 C2 1.498(4) .
C1 H1A 0.9700 .
C1 H1B 0.9700 .
C2 C3 1.389(4) .
C3 C4 1.368(5) .
C3 H3 0.9300 .
C4 C5 1.368(6) .
C4 H4 0.9300 .
C5 C6 1.374(5) .
C5 H5 0.9300 .
C6 H6 0.9300 .
C7 N3 1.350(3) 6
C8 N4 1.331(3) 6
